data_2017552
loop_
_publ_author_name
'Czapik, Agnieszka'
'Konowalska, Hanna'
'Gdaniec, Maria'

_publ_section_title
;
 <i>p</i>-Phenylenediamine and its dihydrate: two-dimensional
 isomorphism and mechanism of the dehydration process, and
 N---H&#x00B7;&#x00B7;&#x00B7;N and N---H&#x00B7;&#x00B7;&#x00B7;\p
 interactions
;
_journal_coeditor_code FG3154
_journal_issue 3
_journal_name_full 'Acta Crystallographica Section C'
_journal_page_first o128
_journal_page_last o132
_journal_paper_doi 10.1107/S010827011000541X
_journal_volume 66
_journal_year 2010
_chemical_formula_iupac 'C6 H8 N2'
_chemical_formula_moiety 'C6 H8 N2'
_chemical_formula_sum 'C6 H8 N2'
_chemical_formula_weight 108.14
_chemical_name_systematic
;
<i>p</i>-phenylenediamine
;
_space_group_IT_number 14
_symmetry_cell_setting monoclinic
_symmetry_space_group_name_Hall '-P 2ybc'
_symmetry_space_group_name_H-M 'P 1 21/c 1'
_atom_sites_solution_hydrogens geom
_atom_sites_solution_primary direct
_atom_sites_solution_secondary difmap
_audit_creation_method SHELXL97
_cell_angle_alpha 90.00
_cell_angle_beta 93.579(2)
_cell_angle_gamma 90.00
_cell_formula_units_Z 8
_cell_length_a 8.3020(2)
_cell_length_b 5.89700(10)
_cell_length_c 22.7600(5)
_cell_measurement_reflns_used 5671
_cell_measurement_temperature 130(2)
_cell_measurement_theta_max 29.62
_cell_measurement_theta_min 2.94
_cell_volume 1112.09(4)
_computing_cell_refinement 'CrysAlisPro (Oxford Diffraction, 2009)'
_computing_data_collection 'CrysAlisPro (Oxford Diffraction, 2009)'
_computing_data_reduction 'CrysAlisPro (Oxford Diffraction, 2009)'
_computing_molecular_graphics
;
ORTEP-3 for Windows (Farrugia, 1997) and Mercury (Macrae <i>et al.</i>,
2006)
;
_computing_publication_material 'SHELXL97 (Sheldrick, 2008)'
_computing_structure_refinement 'SHELXL97 (Sheldrick, 2008)'
_computing_structure_solution 'SHELXS97 (Sheldrick, 2008)'
_diffrn_ambient_temperature 130(2)
_diffrn_detector_area_resol_mean 0
_diffrn_measured_fraction_theta_full 0.997
_diffrn_measured_fraction_theta_max 0.997
_diffrn_measurement_device_type 'Oxford Diffraction Xcalibur E'
_diffrn_measurement_method \w
_diffrn_radiation_monochromator graphite
_diffrn_radiation_source 'fine-focus sealed tube'
_diffrn_radiation_type MoK\a
_diffrn_radiation_wavelength 0.71073
_diffrn_reflns_av_R_equivalents 0.0214
_diffrn_reflns_av_sigmaI/netI 0.0231
_diffrn_reflns_limit_h_max 10
_diffrn_reflns_limit_h_min -10
_diffrn_reflns_limit_k_max 7
_diffrn_reflns_limit_k_min -7
_diffrn_reflns_limit_l_max 28
_diffrn_reflns_limit_l_min -28
_diffrn_reflns_number 9761
_diffrn_reflns_theta_full 26.37
_diffrn_reflns_theta_max 26.37
_diffrn_reflns_theta_min 4.22
_diffrn_standards_decay_% 0
_diffrn_standards_interval_count 0
_diffrn_standards_interval_time 0
_diffrn_standards_number 0
_exptl_absorpt_coefficient_mu 0.081
_exptl_absorpt_correction_T_max 0.980
_exptl_absorpt_correction_T_min 0.973
_exptl_absorpt_correction_type multi-scan
_exptl_absorpt_process_details '(CrysAlisPro; Oxford Diffraction, 2009)'
_exptl_crystal_colour colourless
_exptl_crystal_density_diffrn 1.292
_exptl_crystal_density_method 'not measured'
_exptl_crystal_description plate
_exptl_crystal_F_000 464
_exptl_crystal_size_max 0.45
_exptl_crystal_size_mid 0.4
_exptl_crystal_size_min 0.25
_refine_diff_density_max 0.212
_refine_diff_density_min -0.149
_refine_ls_extinction_coef 0.024(3)
_refine_ls_extinction_expression Fc^*^=kFc[1+0.001xFc^2^\l^3^/sin(2\q)]^-1/4^
_refine_ls_extinction_method 'SHELXL97 (Sheldrick, 2008)'
_refine_ls_goodness_of_fit_ref 1.074
_refine_ls_hydrogen_treatment mixed
_refine_ls_matrix_type full
_refine_ls_number_parameters 178
_refine_ls_number_reflns 2269
_refine_ls_number_restraints 0
_refine_ls_restrained_S_all 1.074
_refine_ls_R_factor_all 0.0416
_refine_ls_R_factor_gt 0.0309
_refine_ls_shift/su_max 0.001
_refine_ls_shift/su_mean 0.000
_refine_ls_structure_factor_coef Fsqd
_refine_ls_weighting_details 'calc w = 1/[\s^2^(Fo^2^)+(0.0500P)^2^] where P=(Fo^2^+2Fc^2^)/3'
_refine_ls_weighting_scheme calc
_refine_ls_wR_factor_gt 0.0795
_refine_ls_wR_factor_ref 0.0817
_reflns_number_gt 1811
_reflns_number_total 2269
_reflns_threshold_expression I>2\s(I)
_cod_data_source_file fg3154.cif
_cod_data_source_block II
_cod_original_sg_symbol_H-M 'P 21/c'
_cod_database_code 2017552
_cod_database_fobs_code 2017552

loop_
_symmetry_equiv_pos_as_xyz
'x, y, z'
'-x, y+1/2, -z+1/2'
'-x, -y, -z'
'x, -y-1/2, z-1/2'

loop_
_atom_site_type_symbol
_atom_site_label
_atom_site_fract_x
_atom_site_fract_y
_atom_site_fract_z
_atom_site_U_iso_or_equiv
_atom_site_adp_type
_atom_site_calc_flag
_atom_site_refinement_flags
_atom_site_occupancy
_atom_site_disorder_assembly
_atom_site_disorder_group
N N1A 0.57581(11) 0.45945(17) 0.82638(4) 0.0215(2) Uani d . 1 . .
H H1NA 0.5144(16) 0.529(2) 0.8523(6) 0.031(3) Uiso d . 1 . .
H H2NA 0.5189(16) 0.353(2) 0.8054(6) 0.037(4) Uiso d . 1 . .
N N2A 0.91283(11) 1.05625(17) 0.68371(4) 0.0200(2) Uani d . 1 . .
H H3NA 0.9730(15) 1.157(2) 0.7049(5) 0.030(3) Uiso d . 1 . .
H H4NA 0.9729(15) 0.980(2) 0.6591(6) 0.028(3) Uiso d . 1 . .
C C1A 0.65567(11) 0.61057(18) 0.78992(4) 0.0172(2) Uani d . 1 . .
C C2A 0.69894(11) 0.82793(18) 0.80938(4) 0.0174(2) Uani d . 1 . .
H H2A 0.6684 0.8770 0.8459 0.021 Uiso calc R 1 . .
C C3A 0.78648(12) 0.97219(18) 0.77534(4) 0.0172(2) Uani d . 1 . .
H H3A 0.8145 1.1156 0.7896 0.021 Uiso calc R 1 . .
C C4A 0.83318(11) 0.90546(18) 0.72000(4) 0.0161(2) Uani d . 1 . .
C C5A 0.79023(11) 0.68827(17) 0.70053(4) 0.0174(2) Uani d . 1 . .
H H5A 0.8209 0.6392 0.6640 0.021 Uiso calc R 1 . .
C C6A 0.70242(12) 0.54375(18) 0.73467(4) 0.0178(2) Uani d . 1 . .
H H6A 0.6744 0.4003 0.7205 0.021 Uiso calc R 1 . .
N N1B 0.34805(11) 0.68514(18) 0.92084(4) 0.0235(2) Uani d . 1 . .
H H1NB 0.2984(16) 0.578(3) 0.9388(6) 0.041(4) Uiso d . 1 . .
H H2NB 0.2804(16) 0.739(2) 0.8914(6) 0.037(4) Uiso d . 1 . .
C C1B 0.41969(12) 0.84520(18) 0.96075(4) 0.0182(2) Uani d . 1 . .
C C2B 0.45712(12) 0.78883(19) 1.01944(4) 0.0197(2) Uani d . 1 . .
H H2B 0.4290 0.6464 1.0330 0.024 Uiso calc R 1 . .
C C3B 0.46460(12) 1.05970(18) 0.94198(5) 0.0192(2) Uani d . 1 . .
H H3B 0.4417 1.1018 0.9030 0.023 Uiso calc R 1 . .
N N1C 0.88623(12) 0.2537(2) 0.89997(4) 0.0268(3) Uani d . 1 . .
H H1NC 0.9007(16) 0.103(3) 0.9030(6) 0.044(4) Uiso d . 1 . .
H H2NC 0.7847(17) 0.297(2) 0.8867(6) 0.040(4) Uiso d . 1 . .
C C1C 0.93977(12) 0.37346(19) 0.95096(4) 0.0199(3) Uani d . 1 . .
C C2C 1.06434(12) 0.28966(19) 0.98880(5) 0.0218(3) Uani d . 1 . .
H H2C 1.1087 0.1483 0.9815 0.026 Uiso calc R 1 . .
C C3C 0.87718(12) 0.58587(19) 0.96296(5) 0.0217(3) Uani d . 1 . .
H H3C 0.7945 0.6454 0.9381 0.026 Uiso calc R 1 . .

loop_
_atom_site_aniso_label
_atom_site_aniso_U_11
_atom_site_aniso_U_22
_atom_site_aniso_U_33
_atom_site_aniso_U_12
_atom_site_aniso_U_13
_atom_site_aniso_U_23
N1A 0.0212(5) 0.0220(5) 0.0214(5) -0.0040(4) 0.0028(4) -0.0003(4)
N2A 0.0201(5) 0.0221(5) 0.0179(5) -0.0034(4) 0.0012(4) -0.0007(4)
C1A 0.0124(5) 0.0200(6) 0.0189(5) 0.0011(4) -0.0017(4) 0.0023(4)
C2A 0.0168(5) 0.0211(6) 0.0140(5) 0.0024(4) -0.0003(4) -0.0027(4)
C3A 0.0175(5) 0.0149(5) 0.0187(5) 0.0009(4) -0.0028(4) -0.0025(4)
C4A 0.0123(5) 0.0188(6) 0.0169(5) 0.0019(4) -0.0025(4) 0.0009(4)
C5A 0.0156(5) 0.0218(6) 0.0144(5) 0.0035(4) -0.0010(4) -0.0027(4)
C6A 0.0162(5) 0.0159(5) 0.0207(6) 0.0013(4) -0.0037(4) -0.0029(4)
N1B 0.0252(5) 0.0247(5) 0.0202(5) -0.0039(4) -0.0013(4) -0.0001(4)
C1B 0.0149(5) 0.0216(6) 0.0183(5) 0.0007(4) 0.0024(4) -0.0019(4)
C2B 0.0189(5) 0.0197(5) 0.0208(6) 0.0002(4) 0.0041(4) 0.0024(4)
C3B 0.0185(5) 0.0245(6) 0.0147(5) 0.0025(4) 0.0016(4) 0.0023(4)
N1C 0.0259(5) 0.0337(7) 0.0209(5) -0.0077(5) 0.0016(4) -0.0077(5)
C1C 0.0195(5) 0.0251(6) 0.0158(5) -0.0083(4) 0.0056(4) -0.0018(4)
C2C 0.0210(5) 0.0200(6) 0.0251(6) -0.0026(4) 0.0061(4) -0.0002(5)
C3C 0.0190(5) 0.0271(6) 0.0191(5) -0.0031(4) 0.0007(4) 0.0035(5)

loop_
_atom_type_symbol
_atom_type_description
_atom_type_scat_dispersion_real
_atom_type_scat_dispersion_imag
_atom_type_scat_source
C C 0.0033 0.0016 'International Tables Vol C Tables 4.2.6.8 and 6.1.1.4'
H H 0.0000 0.0000 'International Tables Vol C Tables 4.2.6.8 and 6.1.1.4'
N N 0.0061 0.0033 'International Tables Vol C Tables 4.2.6.8 and 6.1.1.4'

loop_
_geom_angle_atom_site_label_1
_geom_angle_atom_site_label_2
_geom_angle_atom_site_label_3
_geom_angle_site_symmetry_1
_geom_angle_site_symmetry_3
_geom_angle
_geom_angle_publ_flag
C1A N1A H1NA . . 113.8(8) ?
C1A N1A H2NA . . 112.2(8) ?
H1NA N1A H2NA . . 111.3(12) ?
C4A N2A H3NA . . 111.7(8) ?
C4A N2A H4NA . . 110.6(8) ?
H3NA N2A H4NA . . 110.9(11) ?
C2A C1A C6A . . 117.68(9) ?
C2A C1A N1A . . 120.96(10) ?
C6A C1A N1A . . 121.25(10) ?
C3A C2A C1A . . 121.31(9) ?
C3A C2A H2A . . 119.3 ?
C1A C2A H2A . . 119.3 ?
C2A C3A C4A . . 121.03(10) ?
C2A C3A H3A . . 119.5 ?
C4A C3A H3A . . 119.5 ?
C5A C4A C3A . . 117.73(10) ?
C5A C4A N2A . . 120.95(9) ?
C3A C4A N2A . . 121.22(10) ?
C6A C5A C4A . . 121.20(9) ?
C6A C5A H5A . . 119.4 ?
C4A C5A H5A . . 119.4 ?
C5A C6A C1A . . 121.04(10) ?
C5A C6A H6A . . 119.5 ?
C1A C6A H6A . . 119.5 ?
C1B N1B H1NB . . 111.9(9) ?
C1B N1B H2NB . . 117.4(9) ?
H1NB N1B H2NB . . 108.1(13) ?
C2B C1B C3B . . 117.57(10) ?
C2B C1B N1B . . 121.08(10) ?
C3B C1B N1B . . 121.22(10) ?
C3B C2B C1B 3_677 . 121.45(10) ?
C3B C2B H2B 3_677 . 119.3 ?
C1B C2B H2B . . 119.3 ?
C2B C3B C1B 3_677 . 120.98(10) ?
C2B C3B H3B 3_677 . 119.5 ?
C1B C3B H3B . . 119.5 ?
C1C N1C H1NC . . 113.6(9) ?
C1C N1C H2NC . . 111.7(9) ?
H1NC N1C H2NC . . 114.7(13) ?
C3C C1C C2C . . 118.04(10) ?
C3C C1C N1C . . 120.79(10) ?
C2C C1C N1C . . 121.03(11) ?
C3C C2C C1C 3_767 . 120.81(11) ?
C3C C2C H2C 3_767 . 119.6 ?
C1C C2C H2C . . 119.6 ?
C2C C3C C1C 3_767 . 121.15(10) ?
C2C C3C H3C 3_767 . 119.4 ?
C1C C3C H3C . . 119.4 ?

loop_
_geom_bond_atom_site_label_1
_geom_bond_atom_site_label_2
_geom_bond_site_symmetry_2
_geom_bond_distance
_geom_bond_publ_flag
N1A C1A . 1.4111(14) ?
N1A H1NA . 0.902(13) ?
N1A H2NA . 0.905(15) ?
N2A C4A . 1.4065(13) ?
N2A H3NA . 0.898(14) ?
N2A H4NA . 0.893(13) ?
C1A C2A . 1.3958(15) ?
C1A C6A . 1.3957(14) ?
C2A C3A . 1.3864(14) ?
C2A H2A . 0.9300 ?
C3A C4A . 1.3974(14) ?
C3A H3A . 0.9300 ?
C4A C5A . 1.3943(15) ?
C5A C6A . 1.3901(14) ?
C5A H5A . 0.9300 ?
C6A H6A . 0.9300 ?
N1B C1B . 1.4151(14) ?
N1B H1NB . 0.869(15) ?
N1B H2NB . 0.904(14) ?
C1B C2B . 1.3925(14) ?
C1B C3B . 1.3934(15) ?
C2B C3B 3_677 1.3857(15) ?
C2B H2B . 0.9300 ?
C3B H3B . 0.9300 ?
N1C C1C . 1.4068(14) ?
N1C H1NC . 0.901(16) ?
N1C H2NC . 0.914(14) ?
C1C C3C . 1.3897(16) ?
C1C C2C . 1.3943(15) ?
C2C C3C 3_767 1.3832(15) ?
C2C H2C . 0.9300 ?
C3C H3C . 0.9300 ?

loop_
_geom_hbond_atom_site_label_D
_geom_hbond_atom_site_label_H
_geom_hbond_atom_site_label_A
_geom_hbond_site_symmetry_A
_geom_hbond_distance_DH
_geom_hbond_distance_HA
_geom_hbond_distance_DA
_geom_hbond_angle_DHA
N1A H1NA N1B . 0.902(13) 2.336(14) 3.2366(14) 176.1(11)
N2A H4NA N1C 2_756 0.893(13) 2.271(13) 3.1609(14) 174.1(11)
N1B H2NB N2A 2_646 0.904(14) 2.512(13) 3.2074(13) 134.1(11)
N1C H2NC N1A . 0.914(14) 2.347(14) 3.2218(14) 160.0(12)
N1A H2NA CgA 2_646 0.905(15) 2.57(2) 3.361(2) 146(2)
N2A H3NA CgA 2_756 0.898(14) 2.53(2) 3.311(2) 145(2)
N1B H1NB CgC 1_455 0.869(15) 2.95(2) 3.666(2) 151(2)
